data_7032907
loop_
_publ_author_name
'Rosas-S\'anchez, Alfredo'
'Toscano, Rub\'en A'
'L\'opez-Cort\'es, Jos\'e G'
'Ortega-Alfaro, M Carmen'

_publ_section_title
;
 An expedient approach to synthesize fluorescent 3-substituted
 4H-quinolizin-4-ones via (\h(4)-vinylketene)-Fe(CO)3 complexes.
;
_journal_issue 2
_journal_name_full 'Dalton transactions (Cambridge, England : 2003)'
_journal_page_first 578
_journal_page_last 590
_journal_paper_doi 10.1039/c4dt03021d
_journal_volume 44
_journal_year 2015
_chemical_formula_moiety 'C16 H10 F3 N O'
_chemical_formula_sum 'C16 H10 F3 N O'
_chemical_formula_weight 289.25
_chemical_name_systematic
;
 ?
;
_space_group_crystal_system monoclinic
_space_group_IT_number 14
_space_group_name_Hall '-P 2ybc'
_space_group_name_H-M_alt 'P 1 21/c 1'
_symmetry_space_group_name_Hall '-P 2ybc'
_symmetry_space_group_name_H-M 'P 1 21/c 1'
_atom_sites_solution_hydrogens geom
_atom_sites_solution_primary direct
_atom_sites_solution_secondary difmap
_audit_creation_method SHELXL-2014
_cell_angle_alpha 90
_cell_angle_beta 98.394(2)
_cell_angle_gamma 90
_cell_formula_units_Z 4
_cell_length_a 13.9430(15)
_cell_length_b 12.7966(14)
_cell_length_c 7.3613(8)
_cell_measurement_reflns_used 3386
_cell_measurement_temperature 298(2)
_cell_measurement_theta_max 24.76
_cell_measurement_theta_min 2.95
_cell_volume 1299.4(2)
_computing_cell_refinement 'APEX2 v2012.10.0(Bruker, 2012)'
_computing_data_collection 'APEX2 v2012.10.0(Bruker, 2012)'
_computing_data_reduction 'SAINT V8.27B (Bruker, 2012)'
_computing_molecular_graphics 'XP V 5.1 (Bruker, 1998)'
_computing_publication_material 'CIFTAB V 2013/2 (Sheldrick, 2013)'
_computing_structure_refinement 'SHELXL-2014/1 (Sheldrick, 2014)'
_computing_structure_solution 'SHELXS-2012 (Bruker, 2013)'
_diffrn_ambient_temperature 298(2)
_diffrn_detector_area_resol_mean 8.333
_diffrn_measured_fraction_theta_full 1.000
_diffrn_measured_fraction_theta_max 0.992
_diffrn_measurement_device_type 'Bruker Smart Apex CCD diffractometer 01-670-01'
_diffrn_measurement_method \w-scans
_diffrn_radiation_monochromator graphite
_diffrn_radiation_type MoK\a
_diffrn_radiation_wavelength 0.71073
_diffrn_reflns_av_R_equivalents 0.0650
_diffrn_reflns_av_unetI/netI 0.0457
_diffrn_reflns_Laue_measured_fraction_full 1.000
_diffrn_reflns_Laue_measured_fraction_max 0.992
_diffrn_reflns_limit_h_max 16
_diffrn_reflns_limit_h_min -16
_diffrn_reflns_limit_k_max 15
_diffrn_reflns_limit_k_min -15
_diffrn_reflns_limit_l_max 8
_diffrn_reflns_limit_l_min -8
_diffrn_reflns_number 10269
_diffrn_reflns_point_group_measured_fraction_full 1.000
_diffrn_reflns_point_group_measured_fraction_max 0.992
_diffrn_reflns_theta_full 25.242
_diffrn_reflns_theta_max 25.452
_diffrn_reflns_theta_min 2.171
_diffrn_source 'fine-focus sealed tube'
_exptl_absorpt_coefficient_mu 0.122
_exptl_absorpt_correction_T_max 0.9764
_exptl_absorpt_correction_T_min 0.9405
_exptl_absorpt_correction_type analytical
_exptl_absorpt_process_details '(Sheldrick, 2000)'
_exptl_crystal_colour yellow
_exptl_crystal_density_diffrn 1.479
_exptl_crystal_description prism
_exptl_crystal_F_000 592
_exptl_crystal_size_max 0.486
_exptl_crystal_size_mid 0.264
_exptl_crystal_size_min 0.236
_refine_diff_density_max 0.132
_refine_diff_density_min -0.145
_refine_diff_density_rms 0.031
_refine_ls_extinction_method none
_refine_ls_goodness_of_fit_ref 1.037
_refine_ls_hydrogen_treatment constr
_refine_ls_matrix_type full
_refine_ls_number_parameters 247
_refine_ls_number_reflns 2388
_refine_ls_number_restraints 181
_refine_ls_restrained_S_all 1.050
_refine_ls_R_factor_all 0.0929
_refine_ls_R_factor_gt 0.0536
_refine_ls_shift/su_max 0.048
_refine_ls_shift/su_mean 0.001
_refine_ls_structure_factor_coef Fsqd
_refine_ls_weighting_details 'w=1/[\s^2^(Fo^2^)+(0.0526P)^2^+0.0559P] where P=(Fo^2^+2Fc^2^)/3'
_refine_ls_weighting_scheme calc
_refine_ls_wR_factor_gt 0.1076
_refine_ls_wR_factor_ref 0.1223
_reflns_Friedel_coverage 0.000
_reflns_number_gt 1557
_reflns_number_total 2388
_reflns_threshold_expression 'I > 2\s(I)'
_cod_data_source_file c4dt03021d2.cif
_cod_data_source_block Compound_4e
_cod_depositor_comments 'Adding full bibliography for 7032902--7032907.cif.'
_cod_database_code 7032907
_shelx_space_group_comment
;
The symmetry employed for this shelxl refinement is uniquely defined
by the following loop, which should always be used as a source of
symmetry information in preference to the above space-group names.
They are only intended as comments.
;
_shelx_estimated_absorpt_t_min 0.943
_shelx_estimated_absorpt_t_max 0.972
_shelxl_version_number 2014-1

loop_
_space_group_symop_operation_xyz
'x, y, z'
'-x, y+1/2, -z+1/2'
'-x, -y, -z'
'x, -y-1/2, z-1/2'

loop_
_atom_site_label
_atom_site_type_symbol
_atom_site_fract_x
_atom_site_fract_y
_atom_site_fract_z
_atom_site_U_iso_or_equiv
_atom_site_adp_type
_atom_site_occupancy
_atom_site_site_symmetry_order
_atom_site_calc_flag
_atom_site_refinement_flags_posn
_atom_site_refinement_flags_adp
_atom_site_refinement_flags_occupancy
_atom_site_disorder_assembly
_atom_site_disorder_group
O1 O 0.44379(11) 0.79605(11) 0.2070(2) 0.0714(5) Uani 1 1 d . . . . .
C1 C 0.33198(17) 0.50348(17) 0.1836(3) 0.0587(6) Uani 1 1 d . . . . .
H1 H 0.3047 0.4372 0.1848 0.070 Uiso 1 1 calc R U . . .
C2 C 0.42882(16) 0.51729(16) 0.2496(3) 0.0531(6) Uani 1 1 d . . . . .
H2 H 0.4660 0.4593 0.2905 0.064 Uiso 1 1 calc R U . . .
C3 C 0.47276(14) 0.61452(14) 0.2571(3) 0.0454(5) Uani 1 1 d . . . . .
C4 C 0.41648(15) 0.70463(17) 0.1998(3) 0.0503(5) Uani 1 1 d . . . . .
C5 C 0.26331(18) 0.77019(18) 0.0510(3) 0.0617(6) Uani 1 1 d . . . . .
H5 H 0.2923 0.8358 0.0546 0.074 Uiso 1 1 calc R U . . .
C6 C 0.17060(19) 0.7604(2) -0.0214(4) 0.0762(8) Uani 1 1 d . . . . .
H6 H 0.1357 0.8188 -0.0682 0.091 Uiso 1 1 calc R U . . .
C7 C 0.12526(19) 0.6621(2) -0.0273(3) 0.0770(8) Uani 1 1 d . . . . .
H7 H 0.0603 0.6552 -0.0772 0.092 Uiso 1 1 calc R U . . .
C8 C 0.17671(18) 0.5784(2) 0.0397(3) 0.0700(7) Uani 1 1 d . . . . .
H8 H 0.1466 0.5134 0.0356 0.084 Uiso 1 1 calc R U . . .
C9 C 0.27535(16) 0.58638(17) 0.1162(3) 0.0518(6) Uani 1 1 d . . . . .
N10 N 0.31776(12) 0.68471(13) 0.1212(2) 0.0496(5) Uani 1 1 d . . . . .
C11 C 0.57751(14) 0.62553(15) 0.3242(3) 0.0454(5) Uani 1 1 d . . . . .
C12 C 0.64149(16) 0.54724(16) 0.2867(3) 0.0538(6) Uani 1 1 d . . . . .
H12 H 0.6177 0.4894 0.2179 0.065 Uiso 1 1 calc R U . . .
C13 C 0.73870(16) 0.55400(17) 0.3496(3) 0.0609(6) Uani 1 1 d . . . . .
H13 H 0.7801 0.5010 0.3227 0.073 Uiso 1 1 calc R U . . .
C14 C 0.77581(17) 0.63906(18) 0.4529(3) 0.0593(6) Uani 1 1 d . . . . .
C15 C 0.71379(17) 0.71718(18) 0.4913(3) 0.0609(6) Uani 1 1 d . . . . .
H15 H 0.7381 0.7743 0.5614 0.073 Uiso 1 1 calc R U . . .
C16 C 0.61616(16) 0.71129(17) 0.4267(3) 0.0547(6) Uani 1 1 d . . . . .
H16 H 0.5754 0.7653 0.4518 0.066 Uiso 1 1 calc R U . . .
C17 C 0.8806(2) 0.6437(2) 0.5236(4) 0.0854(9) Uani 1 1 d D . . . .
F1_a F 0.9116(6) 0.7430(4) 0.5578(9) 0.093(2) Uani 0.517(3) 1 d D U P A 1
F2_a F 0.9367(7) 0.6063(5) 0.4034(10) 0.096(2) Uani 0.517(3) 1 d D U P A 1
F3_a F 0.9066(8) 0.5908(6) 0.6812(9) 0.129(3) Uani 0.517(3) 1 d D U P A 1
F1B_b F 0.9118(13) 0.7251(7) 0.6299(17) 0.114(4) Uani 0.277(3) 1 d D U P A 2
F2B_b F 0.9336(13) 0.6437(11) 0.3835(18) 0.098(4) Uani 0.277(3) 1 d D U P A 2
F3B_b F 0.9092(13) 0.5566(8) 0.6224(17) 0.112(4) Uani 0.277(3) 1 d D U P A 2
F1C_c F 0.9198(14) 0.7341(8) 0.478(2) 0.112(4) Uani 0.206(3) 1 d D U P A 3
F2C_c F 0.9353(10) 0.5666(9) 0.476(2) 0.123(4) Uani 0.206(3) 1 d D U P A 3
F3C_c F 0.8897(11) 0.6441(11) 0.7097(9) 0.101(4) Uani 0.206(3) 1 d D U P A 3

loop_
_atom_site_aniso_label
_atom_site_aniso_U_11
_atom_site_aniso_U_22
_atom_site_aniso_U_33
_atom_site_aniso_U_23
_atom_site_aniso_U_13
_atom_site_aniso_U_12
O1 0.0636(11) 0.0369(9) 0.1120(14) 0.0086(8) 0.0069(9) -0.0005(8)
C1 0.0638(15) 0.0436(13) 0.0690(15) -0.0048(11) 0.0101(12) -0.0111(12)
C2 0.0626(15) 0.0396(12) 0.0569(14) 0.0024(10) 0.0083(11) 0.0038(11)
C3 0.0520(13) 0.0367(11) 0.0486(13) 0.0003(9) 0.0108(10) -0.0001(10)
C4 0.0529(14) 0.0422(12) 0.0575(14) 0.0009(10) 0.0139(11) 0.0001(11)
C5 0.0658(17) 0.0569(15) 0.0636(15) 0.0079(12) 0.0141(13) 0.0164(13)
C6 0.0634(18) 0.090(2) 0.0741(18) 0.0076(15) 0.0067(14) 0.0216(16)
C7 0.0560(16) 0.103(2) 0.0696(18) -0.0090(16) 0.0009(13) 0.0020(17)
C8 0.0594(16) 0.0765(17) 0.0733(17) -0.0092(14) 0.0067(13) -0.0051(15)
C9 0.0555(14) 0.0504(13) 0.0502(13) -0.0059(10) 0.0108(11) -0.0031(12)
N10 0.0529(11) 0.0469(11) 0.0505(11) 0.0012(8) 0.0131(9) 0.0051(9)
C11 0.0542(13) 0.0373(11) 0.0455(12) 0.0030(9) 0.0097(10) 0.0013(10)
C12 0.0576(15) 0.0419(13) 0.0623(15) -0.0038(10) 0.0097(11) 0.0000(11)
C13 0.0562(15) 0.0564(15) 0.0717(16) 0.0026(12) 0.0153(12) 0.0077(12)
C14 0.0535(14) 0.0621(16) 0.0612(15) 0.0069(12) 0.0045(11) -0.0014(12)
C15 0.0654(16) 0.0539(14) 0.0616(16) -0.0026(11) 0.0031(12) -0.0064(13)
C16 0.0619(15) 0.0459(13) 0.0558(14) -0.0038(11) 0.0073(11) 0.0040(11)
C17 0.067(2) 0.092(3) 0.095(3) 0.010(2) 0.0041(18) -0.0071(18)
F1_a 0.069(3) 0.118(3) 0.092(5) -0.013(3) 0.012(4) -0.034(3)
F2_a 0.061(3) 0.090(5) 0.137(5) 0.021(3) 0.014(3) 0.018(4)
F3_a 0.086(5) 0.156(6) 0.130(5) 0.055(5) -0.035(4) -0.018(6)
F1B_b 0.088(6) 0.128(7) 0.114(8) -0.018(6) -0.025(7) -0.003(6)
F2B_b 0.055(5) 0.116(9) 0.127(6) 0.016(6) 0.021(5) 0.000(6)
F3B_b 0.078(6) 0.127(6) 0.121(8) 0.050(6) -0.013(6) 0.019(5)
F1C_c 0.081(6) 0.136(8) 0.122(9) 0.003(7) 0.026(7) -0.033(6)
F2C_c 0.090(6) 0.123(8) 0.148(9) 0.024(8) -0.007(7) 0.040(7)
F3C_c 0.066(6) 0.116(8) 0.110(7) 0.037(6) -0.030(5) -0.007(7)

loop_
_atom_type_symbol
_atom_type_description
_atom_type_scat_dispersion_real
_atom_type_scat_dispersion_imag
_atom_type_scat_source
C C 0.0033 0.0016 'International Tables Vol C Tables 4.2.6.8 and 6.1.1.4'
H H 0.0000 0.0000 'International Tables Vol C Tables 4.2.6.8 and 6.1.1.4'
N N 0.0061 0.0033 'International Tables Vol C Tables 4.2.6.8 and 6.1.1.4'
O O 0.0106 0.0060 'International Tables Vol C Tables 4.2.6.8 and 6.1.1.4'
F F 0.0171 0.0103 'International Tables Vol C Tables 4.2.6.8 and 6.1.1.4'

loop_
_geom_angle_atom_site_label_1
_geom_angle_atom_site_label_2
_geom_angle_atom_site_label_3
_geom_angle
C9 C1 C2 120.7(2)
C9 C1 H1 119.6
C2 C1 H1 119.6
C1 C2 C3 122.3(2)
C1 C2 H2 118.8
C3 C2 H2 118.8
C2 C3 C4 119.64(19)
C2 C3 C11 120.58(18)
C4 C3 C11 119.78(18)
O1 C4 C3 127.2(2)
O1 C4 N10 117.33(19)
C3 C4 N10 115.48(18)
C6 C5 N10 121.5(2)
C6 C5 H5 119.3
N10 C5 H5 119.3
C5 C6 C7 120.2(3)
C5 C6 H6 119.9
C7 C6 H6 119.9
C8 C7 C6 119.3(2)
C8 C7 H7 120.4
C6 C7 H7 120.4
C7 C8 C9 121.7(2)
C7 C8 H8 119.1
C9 C8 H8 119.1
C1 C9 N10 118.10(19)
C1 C9 C8 124.4(2)
N10 C9 C8 117.5(2)
C5 N10 C9 119.79(19)
C5 N10 C4 116.76(18)
C9 N10 C4 123.43(18)
C16 C11 C12 117.7(2)
C16 C11 C3 122.71(18)
C12 C11 C3 119.62(18)
C13 C12 C11 121.2(2)
C13 C12 H12 119.4
C11 C12 H12 119.4
C12 C13 C14 120.5(2)
C12 C13 H13 119.7
C14 C13 H13 119.7
C15 C14 C13 119.2(2)
C15 C14 C17 121.1(2)
C13 C14 C17 119.7(2)
C16 C15 C14 120.5(2)
C16 C15 H15 119.7
C14 C15 H15 119.7
C15 C16 C11 120.9(2)
C15 C16 H16 119.5
C11 C16 H16 119.5
F2C_c C17 F1C_c 107.8(6)
F1B_b C17 F2B_b 106.2(6)
F3_a C17 F1_a 105.9(4)
F2C_c C17 F3C_c 107.2(6)
F1C_c C17 F3C_c 105.5(6)
F3_a C17 F2_a 106.1(5)
F1_a C17 F2_a 104.8(4)
F1B_b C17 F3B_b 106.3(6)
F2B_b C17 F3B_b 104.9(6)
F2C_c C17 C14 117.0(7)
F1B_b C17 C14 117.2(8)
F1C_c C17 C14 111.4(9)
F3_a C17 C14 114.3(5)
F2B_b C17 C14 110.7(9)
F1_a C17 C14 112.0(4)
F3C_c C17 C14 107.3(7)
F2_a C17 C14 113.1(5)
F3B_b C17 C14 110.7(8)

loop_
_geom_bond_atom_site_label_1
_geom_bond_atom_site_label_2
_geom_bond_distance
O1 C4 1.229(2)
C1 C9 1.371(3)
C1 C2 1.378(3)
C1 H1 0.9300
C2 C3 1.384(3)
C2 H2 0.9300
C3 C4 1.424(3)
C3 C11 1.479(3)
C4 N10 1.436(3)
C5 C6 1.330(3)
C5 N10 1.388(2)
C5 H5 0.9300
C6 C7 1.406(4)
C6 H6 0.9300
C7 C8 1.343(3)
C7 H7 0.9300
C8 C9 1.412(3)
C8 H8 0.9300
C9 N10 1.389(3)
C11 C16 1.395(3)
C11 C12 1.395(3)
C12 C13 1.370(3)
C12 H12 0.9300
C13 C14 1.384(3)
C13 H13 0.9300
C14 C15 1.378(3)
C14 C17 1.479(4)
C15 C16 1.377(3)
C15 H15 0.9300
C16 H16 0.9300
C17 F2C_c 1.324(6)
C17 F1B_b 1.336(6)
C17 F1C_c 1.343(7)
C17 F3_a 1.347(5)
C17 F2B_b 1.353(7)
C17 F1_a 1.353(5)
C17 F3C_c 1.358(7)
C17 F2_a 1.352(5)
C17 F3B_b 1.358(6)

loop_
_geom_torsion_atom_site_label_1
_geom_torsion_atom_site_label_2
_geom_torsion_atom_site_label_3
_geom_torsion_atom_site_label_4
_geom_torsion
C9 C1 C2 C3 2.2(3)
C1 C2 C3 C4 1.7(3)
C1 C2 C3 C11 -178.33(19)
C2 C3 C4 O1 176.0(2)
C11 C3 C4 O1 -3.9(3)
C2 C3 C4 N10 -5.6(3)
C11 C3 C4 N10 174.47(16)
N10 C5 C6 C7 0.3(4)
C5 C6 C7 C8 -0.4(4)
C6 C7 C8 C9 0.0(4)
C2 C1 C9 N10 -1.7(3)
C2 C1 C9 C8 177.4(2)
C7 C8 C9 C1 -178.8(2)
C7 C8 C9 N10 0.4(3)
C6 C5 N10 C9 0.1(3)
C6 C5 N10 C4 -178.6(2)
C1 C9 N10 C5 178.74(19)
C8 C9 N10 C5 -0.5(3)
C1 C9 N10 C4 -2.6(3)
C8 C9 N10 C4 178.16(18)
O1 C4 N10 C5 3.4(3)
C3 C4 N10 C5 -175.12(17)
O1 C4 N10 C9 -175.24(19)
C3 C4 N10 C9 6.2(3)
C2 C3 C11 C16 -144.2(2)
C4 C3 C11 C16 35.8(3)
C2 C3 C11 C12 35.0(3)
C4 C3 C11 C12 -145.0(2)
C16 C11 C12 C13 0.5(3)
C3 C11 C12 C13 -178.81(19)
C11 C12 C13 C14 0.2(3)
C12 C13 C14 C15 -0.2(3)
C12 C13 C14 C17 178.4(2)
C13 C14 C15 C16 -0.5(3)
C17 C14 C15 C16 -179.1(2)
C14 C15 C16 C11 1.2(3)
C12 C11 C16 C15 -1.2(3)
C3 C11 C16 C15 178.07(18)
C15 C14 C17 F2C_c -178.4(8)
C13 C14 C17 F2C_c 3.0(9)
C15 C14 C17 F1B_b 1.8(8)
C13 C14 C17 F1B_b -176.8(7)
C15 C14 C17 F1C_c -53.8(8)
C13 C14 C17 F1C_c 127.6(7)
C15 C14 C17 F3_a 95.5(5)
C13 C14 C17 F3_a -83.2(5)
C15 C14 C17 F2B_b -120.2(7)
C13 C14 C17 F2B_b 61.2(7)
C15 C14 C17 F1_a -24.9(5)
C13 C14 C17 F1_a 156.4(4)
C15 C14 C17 F3C_c 61.2(7)
C13 C14 C17 F3C_c -117.5(7)
C15 C14 C17 F2_a -143.1(4)
C13 C14 C17 F2_a 38.3(5)
C15 C14 C17 F3B_b 123.9(7)
C13 C14 C17 F3B_b -54.7(7)
